data_2107357
loop_
_publ_author_name
'Collins, P.H.'
'Webster, M.'

_publ_section_title
;
 The crystal structure of the 1:1 compound formed between phosphorus
 pentachloride and tellurium tetrachloride, Cl9 P Te
;
_journal_name_full 'Acta Crystallographica B (24,1968-38,1982)'
_journal_page_first 1260
_journal_page_last 1264
_journal_volume 28
_journal_year 1972
_chemical_formula_sum 'Cl9 P Te'
_chemical_name_systematic 'P Cl4 Te Cl5'
_space_group_IT_number 46
_symmetry_space_group_name_Hall 'I -2b 2'
_symmetry_space_group_name_H-M 'I 2 m b'
_cell_angle_alpha 90
_cell_angle_beta 90
_cell_angle_gamma 90
_cell_formula_units_Z 8
_cell_length_a 12.1
_cell_length_b 16.64
_cell_length_c 12.52
_cell_volume 2520.827
_citation_journal_id_ASTM ACBCAR
_cod_data_source_file Collins_ACBCAR_1972_23.cif
_cod_data_source_block Cl9P1Te1
_cod_original_sg_symbol_Hall 'I 2 -2a (z,x,y)'
_cod_original_formula_sum 'Cl9 P1 Te1'
_cod_database_code 2107357

loop_
_symmetry_equiv_pos_as_xyz
x,y,z
x,-y,-z
x,-y+1/2,z
x,y+1/2,-z
x+1/2,y+1/2,z+1/2
x+1/2,-y+1/2,-z+1/2
x+1/2,-y+1,z+1/2
x+1/2,y+1,-z+1/2

loop_
_atom_site_label
_atom_site_type_symbol
_atom_site_fract_x
_atom_site_fract_y
_atom_site_fract_z
_atom_site_occupancy
_atom_site_U_iso_or_equiv
Cl4 Cl-1 0.40698 0.25 0.67903 1 0.0
Cl9 Cl-1 0.29451 0.08069 0.18025 1 0.0
Cl12 Cl-1 0.12892 0.06318 0.81526 1 0.0
Cl10 Cl-1 0.11431 0.07186 0.36112 1 0.0
Cl1 Cl-1 -0.00527 0.10075 0.0412 1 0.0
Te1 Te+4 0 0.25 0.03165 1 0.0
Cl11 Cl-1 0.30921 0.05164 0.63875 1 0.0
Cl7 Cl-1 0.62054 0.25 0.88417 1 0.0
Cl5 Cl-1 0.19442 0.25 0.92901 1 0.0
P1 P+5 0.21158 0.0104 0.27018 1 0.0
Cl3 Cl-1 0.32332 0.25 0.37981 1 0.0
Cl6 Cl-1 0.44079 0.25 0.09391 1 0.0
Te2 Te+4 0.92825 0.25 0.5975 1 0.0
Cl2 Cl-1 0.099 0.25 0.19393 1 0.0
Cl8 Cl-1 0.43181 0.09931 0.91379 1 0.0
